data_4029214
loop_
_publ_author_name
'Gers, Charlotte F'
'Nordmann, Jan'
'Kumru, Ceyda'
'Frank, Walter'
'M\"uller, Thomas J J'

_publ_section_title
;
 Solvatochromic fluorescent 2-substituted 3-ethynyl quinoxalines:
 four-component synthesis, photophysical properties, and electronic
 structure.
;
_journal_issue 8
_journal_name_full 'The Journal of organic chemistry'
_journal_page_first 3296
_journal_page_last 3310
_journal_paper_doi 10.1021/jo4025978
_journal_volume 79
_journal_year 2014
_chemical_formula_moiety 'C21 H14 N2 O S'
_chemical_formula_sum 'C21 H14 N2 O S'
_chemical_formula_weight 342.41
_chemical_name_systematic
; 
 ? 
;
_space_group_IT_number 14
_symmetry_cell_setting monoclinic
_symmetry_space_group_name_Hall '-P 2ybc'
_symmetry_space_group_name_H-M 'P 1 21/c 1'
_atom_sites_solution_hydrogens difmap
_atom_sites_solution_primary direct
_atom_sites_solution_secondary difmap
_audit_creation_method SHELXL-97
_cell_angle_alpha 90.00
_cell_angle_beta 110.929(4)
_cell_angle_gamma 90.00
_cell_formula_units_Z 4
_cell_length_a 11.0463(5)
_cell_length_b 17.4093(6)
_cell_length_c 9.5507(5)
_cell_measurement_reflns_used 21946
_cell_measurement_temperature 291(2)
_cell_measurement_theta_max 29.67
_cell_measurement_theta_min 1.97
_cell_volume 1715.50(14)
_computing_cell_refinement
;
<i>CrysAlis PRO</i>, Ver.1.171.33.52 (Oxford Diffraction Ltd., 2009)
;
_computing_data_collection
;
<i>CrysAlis PRO</i>, Ver.1.171.33.52 (Oxford Diffraction Ltd., 2009)
;
_computing_data_reduction
;
<i>CrysAlis PRO</i>, Ver.1.171.33.52 (Oxford Diffraction Ltd., 2009)
;
_computing_molecular_graphics 'SHELXTL (Sheldrick, 1998)'
_computing_publication_material 'SHELXL-97 (Sheldrick, 1997)'
_computing_structure_refinement 'SHELXL-97 (Sheldrick, 1997)'
_computing_structure_solution 'SHELXS-97 (Sheldrick, 1990)'
_diffrn_ambient_temperature 291(2)
_diffrn_detector_area_resol_mean 16.2711
_diffrn_measured_fraction_theta_full 0.998
_diffrn_measured_fraction_theta_max 0.998
_diffrn_measurement_device_type 'Xcalibur, Eos'
_diffrn_measurement_method '\w scans'
_diffrn_radiation_monochromator graphite
_diffrn_radiation_source 'fine-focus sealed tube'
_diffrn_radiation_type MoK\a
_diffrn_radiation_wavelength 0.71073
_diffrn_reflns_av_R_equivalents 0.1244
_diffrn_reflns_av_sigmaI/netI 0.0679
_diffrn_reflns_limit_h_max 13
_diffrn_reflns_limit_h_min -13
_diffrn_reflns_limit_k_max 18
_diffrn_reflns_limit_k_min -20
_diffrn_reflns_limit_l_max 11
_diffrn_reflns_limit_l_min -11
_diffrn_reflns_number 12707
_diffrn_reflns_theta_full 25.00
_diffrn_reflns_theta_max 25.00
_diffrn_reflns_theta_min 1.97
_diffrn_standards_decay_% 0
_exptl_absorpt_coefficient_mu 0.199
_exptl_absorpt_correction_type none
_exptl_crystal_colour orange
_exptl_crystal_density_diffrn 1.326
_exptl_crystal_density_method 'not measured'
_exptl_crystal_description irregular
_exptl_crystal_F_000 712
_exptl_crystal_size_max 0.50
_exptl_crystal_size_mid 0.45
_exptl_crystal_size_min 0.15
_refine_diff_density_max 0.206
_refine_diff_density_min -0.375
_refine_diff_density_rms 0.064
_refine_ls_extinction_method none
_refine_ls_goodness_of_fit_ref 1.167
_refine_ls_hydrogen_treatment constr
_refine_ls_matrix_type full
_refine_ls_number_parameters 227
_refine_ls_number_reflns 3012
_refine_ls_number_restraints 0
_refine_ls_restrained_S_all 1.167
_refine_ls_R_factor_all 0.0616
_refine_ls_R_factor_gt 0.0579
_refine_ls_shift/su_max 0.001
_refine_ls_shift/su_mean 0.000
_refine_ls_structure_factor_coef Fsqd
_refine_ls_weighting_details 'calc w=1/[\s^2^(Fo^2^)+(0.0780P)^2^+0.2720P] where P=(Fo^2^+2Fc^2^)/3'
_refine_ls_weighting_scheme calc
_refine_ls_wR_factor_gt 0.1606
_refine_ls_wR_factor_ref 0.1646
_reflns_number_gt 2783
_reflns_number_total 3012
_reflns_threshold_expression >2sigma(I)
_cod_data_source_file jo4025978_si_004.cif
_cod_data_source_block no_181
_cod_depositor_comments
;Adding full bibliography for
 ./tmp-cod-update-bibliographies-12971/cifs/4029214.cif.
;
_cod_original_cell_volume 1715.50(13)
_cod_original_sg_symbol_H-M 'P 21/c'
_cod_database_code 4029214

loop_
_symmetry_equiv_pos_as_xyz
'x, y, z'
'-x, y+1/2, -z+1/2'
'-x, -y, -z'
'x, -y-1/2, z-1/2'

loop_
_atom_site_label
_atom_site_type_symbol
_atom_site_fract_x
_atom_site_fract_y
_atom_site_fract_z
_atom_site_U_iso_or_equiv
_atom_site_adp_type
_atom_site_occupancy
_atom_site_symmetry_multiplicity
_atom_site_calc_flag
_atom_site_refinement_flags
S1 S 0.18177(5) 0.59465(3) 0.19233(7) 0.0695(3) Uani 1 1 d .
O1 O 0.14426(19) 0.64529(12) 0.4304(2) 0.0909(6) Uani 1 1 d .
C1 C 0.33979(19) 0.58944(11) 0.0304(2) 0.0582(5) Uani 1 1 d .
N1 N 0.24318(16) 0.54609(10) -0.0563(2) 0.0628(5) Uani 1 1 d .
N2 N 0.46033(17) 0.57443(11) -0.1357(2) 0.0655(5) Uani 1 1 d .
C10 C 0.4009(2) 0.66209(15) 0.2836(3) 0.0732(6) Uani 1 1 d .
H10 H 0.4822 0.6800 0.2908 0.088 Uiso 1 1 calc R
C2 C 0.4493(2) 0.60483(12) -0.0151(2) 0.0593(5) Uani 1 1 d .
C16 C 0.72639(19) 0.76012(12) 0.2027(2) 0.0568(5) Uani 1 1 d .
C14 C 0.55060(19) 0.65674(13) 0.0676(3) 0.0632(5) Uani 1 1 d .
C3 C 0.3619(2) 0.52840(12) -0.2218(2) 0.0643(5) Uani 1 1 d .
C17 C 0.8539(2) 0.75621(16) 0.2089(3) 0.0782(7) Uani 1 1 d .
H17 H 0.8819 0.7155 0.1652 0.094 Uiso 1 1 calc R
C21 C 0.6882(2) 0.82087(14) 0.2708(3) 0.0685(6) Uani 1 1 d .
H21 H 0.6034 0.8234 0.2683 0.082 Uiso 1 1 calc R
C19 C 0.8991(3) 0.87448(17) 0.3470(3) 0.0856(8) Uani 1 1 d .
H19 H 0.9571 0.9133 0.3945 0.103 Uiso 1 1 calc R
C15 C 0.6333(2) 0.70220(12) 0.1276(3) 0.0617(5) Uani 1 1 d .
C9 C 0.32495(19) 0.61826(12) 0.1657(2) 0.0600(5) Uani 1 1 d .
C18 C 0.9388(2) 0.8148(2) 0.2824(4) 0.0920(9) Uani 1 1 d .
H18 H 1.0244 0.8130 0.2873 0.110 Uiso 1 1 calc R
C4 C 0.2519(2) 0.51548(12) -0.1825(2) 0.0625(5) Uani 1 1 d .
C12 C 0.2288(2) 0.64501(13) 0.3581(3) 0.0662(6) Uani 1 1 d .
C13 C 0.1818(4) 0.6888(2) 0.5656(4) 0.1017(10) Uani 1 1 d .
H13A H 0.1809 0.7425 0.5424 0.153 Uiso 1 1 calc R
H13B H 0.2675 0.6740 0.6293 0.153 Uiso 1 1 calc R
H13C H 0.1222 0.6792 0.6162 0.153 Uiso 1 1 calc R
C20 C 0.7750(3) 0.87756(16) 0.3422(3) 0.0829(7) Uani 1 1 d .
H20 H 0.7485 0.9182 0.3875 0.100 Uiso 1 1 calc R
C8 C 0.3692(3) 0.49486(16) -0.3527(3) 0.0791(7) Uani 1 1 d .
H8 H 0.4420 0.5024 -0.3785 0.095 Uiso 1 1 calc R
C7 C 0.2683(3) 0.45114(17) -0.4416(3) 0.0901(8) Uani 1 1 d .
H7 H 0.2723 0.4293 -0.5287 0.108 Uiso 1 1 calc R
C5 C 0.1496(2) 0.47028(16) -0.2778(3) 0.0811(7) Uani 1 1 d .
H5 H 0.0756 0.4621 -0.2546 0.097 Uiso 1 1 calc R
C6 C 0.1592(3) 0.43889(18) -0.4031(3) 0.0905(8) Uani 1 1 d .
H6 H 0.0919 0.4086 -0.4647 0.109 Uiso 1 1 calc R
C11 C 0.3464(2) 0.67780(15) 0.3926(3) 0.0741(6) Uani 1 1 d .
H11 H 0.3864 0.7072 0.4780 0.089 Uiso 1 1 calc R

loop_
_atom_site_aniso_label
_atom_site_aniso_U_11
_atom_site_aniso_U_22
_atom_site_aniso_U_33
_atom_site_aniso_U_23
_atom_site_aniso_U_13
_atom_site_aniso_U_12
S1 0.0545(4) 0.0728(4) 0.0797(4) -0.0122(3) 0.0222(3) -0.0138(2)
O1 0.0870(12) 0.0960(13) 0.1036(14) -0.0238(11) 0.0510(11) -0.0190(10)
C1 0.0473(10) 0.0548(11) 0.0653(12) 0.0042(9) 0.0113(9) -0.0034(8)
N1 0.0500(9) 0.0633(10) 0.0673(11) -0.0025(8) 0.0116(8) -0.0087(7)
N2 0.0582(10) 0.0642(10) 0.0712(11) 0.0009(9) 0.0196(9) -0.0063(8)
C10 0.0554(12) 0.0859(15) 0.0724(14) -0.0123(12) 0.0156(10) -0.0181(11)
C2 0.0509(11) 0.0545(10) 0.0648(12) 0.0025(9) 0.0115(9) -0.0044(8)
C16 0.0491(10) 0.0597(11) 0.0603(11) -0.0013(9) 0.0179(8) -0.0070(8)
C14 0.0506(11) 0.0609(12) 0.0756(13) -0.0003(10) 0.0195(10) -0.0062(9)
C3 0.0638(12) 0.0590(11) 0.0616(12) 0.0015(9) 0.0118(10) -0.0018(9)
C17 0.0525(12) 0.0865(16) 0.0977(17) -0.0081(14) 0.0294(11) -0.0056(11)
C21 0.0669(13) 0.0697(13) 0.0708(13) -0.0063(11) 0.0271(11) -0.0050(10)
C19 0.0881(18) 0.0817(17) 0.0689(15) -0.0025(13) 0.0058(13) -0.0289(14)
C15 0.0509(11) 0.0620(12) 0.0718(13) -0.0029(10) 0.0215(10) -0.0041(9)
C9 0.0467(10) 0.0586(11) 0.0677(12) 0.0011(9) 0.0121(9) -0.0035(8)
C18 0.0490(12) 0.120(2) 0.0979(19) 0.0122(18) 0.0144(12) -0.0209(13)
C4 0.0549(11) 0.0596(11) 0.0636(12) 0.0020(9) 0.0096(9) -0.0057(9)
C12 0.0649(13) 0.0596(12) 0.0741(13) -0.0019(10) 0.0248(11) -0.0025(10)
C13 0.124(3) 0.099(2) 0.100(2) -0.0182(18) 0.062(2) -0.0085(19)
C20 0.099(2) 0.0736(15) 0.0711(15) -0.0127(12) 0.0240(14) -0.0162(14)
C8 0.0833(16) 0.0826(16) 0.0708(14) -0.0035(12) 0.0266(12) -0.0022(13)
C7 0.103(2) 0.0900(18) 0.0650(14) -0.0142(13) 0.0155(14) -0.0024(15)
C5 0.0647(14) 0.0842(16) 0.0802(16) -0.0151(13) 0.0087(12) -0.0153(12)
C6 0.0801(18) 0.096(2) 0.0773(17) -0.0162(15) 0.0059(14) -0.0121(14)
C11 0.0672(14) 0.0799(15) 0.0696(14) -0.0122(12) 0.0176(11) -0.0126(11)

loop_
_atom_type_symbol
_atom_type_description
_atom_type_scat_dispersion_real
_atom_type_scat_dispersion_imag
_atom_type_scat_source
C C 0.0033 0.0016 'International Tables Vol C Tables 4.2.6.8 and 6.1.1.4'
H H 0.0000 0.0000 'International Tables Vol C Tables 4.2.6.8 and 6.1.1.4'
N N 0.0061 0.0033 'International Tables Vol C Tables 4.2.6.8 and 6.1.1.4'
O O 0.0106 0.0060 'International Tables Vol C Tables 4.2.6.8 and 6.1.1.4'
S S 0.1246 0.1234 'International Tables Vol C Tables 4.2.6.8 and 6.1.1.4'

loop_
_geom_angle_atom_site_label_1
_geom_angle_atom_site_label_2
_geom_angle_atom_site_label_3
_geom_angle
C12 S1 C9 91.31(11)
C12 O1 C13 115.9(2)
N1 C1 C9 115.53(19)
N1 C1 C2 119.3(2)
C9 C1 C2 125.17(18)
C1 N1 C4 118.84(19)
C2 N2 C3 117.50(19)
C9 C10 C11 114.8(2)
C9 C10 H10 122.6
C11 C10 H10 122.6
N2 C2 C14 116.00(19)
N2 C2 C1 122.55(19)
C14 C2 C1 121.4(2)
C21 C16 C17 119.4(2)
C21 C16 C15 119.15(19)
C17 C16 C15 121.4(2)
C15 C14 C2 175.7(2)
N2 C3 C8 119.5(2)
N2 C3 C4 120.6(2)
C8 C3 C4 119.9(2)
C18 C17 C16 118.4(3)
C18 C17 H17 120.8
C16 C17 H17 120.8
C20 C21 C16 120.4(2)
C20 C21 H21 119.8
C16 C21 H21 119.8
C20 C19 C18 120.1(2)
C20 C19 H19 119.9
C18 C19 H19 119.9
C14 C15 C16 176.0(2)
C10 C9 C1 134.0(2)
C10 C9 S1 109.45(18)
C1 C9 S1 116.56(15)
C19 C18 C17 121.3(2)
C19 C18 H18 119.3
C17 C18 H18 119.3
N1 C4 C5 119.9(2)
N1 C4 C3 121.09(19)
C5 C4 C3 119.0(2)
O1 C12 C11 131.2(2)
O1 C12 S1 115.98(17)
C11 C12 S1 112.86(19)
O1 C13 H13A 109.5
O1 C13 H13B 109.5
H13A C13 H13B 109.5
O1 C13 H13C 109.5
H13A C13 H13C 109.5
H13B C13 H13C 109.5
C19 C20 C21 120.4(3)
C19 C20 H20 119.8
C21 C20 H20 119.8
C7 C8 C3 119.3(3)
C7 C8 H8 120.4
C3 C8 H8 120.4
C8 C7 C6 120.8(3)
C8 C7 H7 119.6
C6 C7 H7 119.6
C6 C5 C4 119.8(3)
C6 C5 H5 120.1
C4 C5 H5 120.1
C5 C6 C7 121.3(3)
C5 C6 H6 119.4
C7 C6 H6 119.4
C12 C11 C10 111.6(2)
C12 C11 H11 124.2
C10 C11 H11 124.2

loop_
_geom_bond_atom_site_label_1
_geom_bond_atom_site_label_2
_geom_bond_distance
S1 C12 1.720(2)
S1 C9 1.738(2)
O1 C12 1.345(3)
O1 C13 1.425(3)
C1 N1 1.328(3)
C1 C9 1.449(3)
C1 C2 1.449(3)
N1 C4 1.352(3)
N2 C2 1.313(3)
N2 C3 1.365(3)
C10 C9 1.371(3)
C10 C11 1.403(4)
C10 H10 0.9300
C2 C14 1.436(3)
C16 C21 1.384(3)
C16 C17 1.390(3)
C16 C15 1.436(3)
C14 C15 1.190(3)
C3 C8 1.408(3)
C3 C4 1.412(3)
C17 C18 1.393(4)
C17 H17 0.9300
C21 C20 1.375(3)
C21 H21 0.9300
C19 C20 1.356(4)
C19 C18 1.359(4)
C19 H19 0.9300
C18 H18 0.9300
C4 C5 1.411(3)
C12 C11 1.348(3)
C13 H13A 0.9600
C13 H13B 0.9600
C13 H13C 0.9600
C20 H20 0.9300
C8 C7 1.366(4)
C8 H8 0.9300
C7 C6 1.395(5)
C7 H7 0.9300
C5 C6 1.354(4)
C5 H5 0.9300
C6 H6 0.9300
C11 H11 0.9300

loop_
_geom_torsion_atom_site_label_1
_geom_torsion_atom_site_label_2
_geom_torsion_atom_site_label_3
_geom_torsion_atom_site_label_4
_geom_torsion
C9 C1 N1 C4 -178.27(18)
C2 C1 N1 C4 2.1(3)
C3 N2 C2 C14 -176.23(19)
C3 N2 C2 C1 1.8(3)
N1 C1 C2 N2 -3.5(3)
C9 C1 C2 N2 176.93(19)
N1 C1 C2 C14 174.44(19)
C9 C1 C2 C14 -5.1(3)
C2 N2 C3 C8 179.7(2)
C2 N2 C3 C4 1.0(3)
C21 C16 C17 C18 -1.0(4)
C15 C16 C17 C18 179.4(2)
C17 C16 C21 C20 1.0(4)
C15 C16 C21 C20 -179.4(2)
C11 C10 C9 C1 179.1(2)
C11 C10 C9 S1 -0.8(3)
N1 C1 C9 C10 178.3(2)
C2 C1 C9 C10 -2.1(4)
N1 C1 C9 S1 -1.9(2)
C2 C1 C9 S1 177.70(16)
C12 S1 C9 C10 0.58(18)
C12 S1 C9 C1 -179.30(17)
C20 C19 C18 C17 0.7(4)
C16 C17 C18 C19 0.1(4)
C1 N1 C4 C5 -178.9(2)
C1 N1 C4 C3 0.6(3)
N2 C3 C4 N1 -2.3(3)
C8 C3 C4 N1 179.0(2)
N2 C3 C4 C5 177.2(2)
C8 C3 C4 C5 -1.4(3)
C13 O1 C12 C11 1.7(4)
C13 O1 C12 S1 -178.3(2)
C9 S1 C12 O1 179.74(19)
C9 S1 C12 C11 -0.2(2)
C18 C19 C20 C21 -0.7(4)
C16 C21 C20 C19 -0.1(4)
N2 C3 C8 C7 -177.6(2)
C4 C3 C8 C7 1.1(4)
C3 C8 C7 C6 -0.7(4)
N1 C4 C5 C6 -179.2(2)
C3 C4 C5 C6 1.3(4)
C4 C5 C6 C7 -0.9(4)
C8 C7 C6 C5 0.6(5)
O1 C12 C11 C10 179.9(3)
S1 C12 C11 C10 -0.2(3)
C9 C10 C11 C12 0.6(3)
